data_7107559
loop_
_publ_author_name
'Sanfaori Brahma'
'Sk. Asif Ikbal'
'Soumyajit Dey'
'Sankar Prasad Rath'

_publ_section_title
;
 Induction of supramolecular chirality in di-zinc(II) bisporphyrin via
 tweezer formation: synthesis, structure and rationalization of chirality
;
_journal_name_full Chem.Commun.
_journal_page_first 4070
_journal_paper_doi 10.1039/c2cc30526g
_journal_volume 48
_journal_year 2012
_chemical_formula_sum 'C164 H182 N20 O2 Zn4'
_chemical_formula_weight 2726.78
_chemical_name_common 1.CHDA
_chemical_name_systematic
;
?
;
_space_group_IT_number 4
_symmetry_cell_setting monoclinic
_symmetry_space_group_name_Hall 'P 2yb'
_symmetry_space_group_name_H-M 'P 1 21 1'
_atom_sites_solution_hydrogens geom
_atom_sites_solution_primary direct
_atom_sites_solution_secondary difmap
_audit_creation_method SHELXL-97
_cell_angle_alpha 90.000(5)
_cell_angle_beta 116.872(5)
_cell_angle_gamma 90.000(5)
_cell_formula_units_Z 2
_cell_length_a 24.136(5)
_cell_length_b 13.526(5)
_cell_length_c 24.539(5)
_cell_measurement_reflns_used 999
_cell_measurement_temperature 100(2)
_cell_measurement_theta_max 27.5
_cell_measurement_theta_min 2.8
_cell_volume 7146(3)
_computing_cell_refinement 'Bruker SAINT'
_computing_data_collection 'Bruker APEX'
_computing_data_reduction 'Bruker SAINT'
_computing_molecular_graphics 'SHELXL 5.1, XP (Sheldrick, 1994)'
_computing_publication_material SHELXS-97
_computing_structure_refinement 'SHELXL-97 (Sheldrick, 2008)'
_computing_structure_solution 'SHELXS-97 (Sheldrick, 2008)'
_diffrn_ambient_temperature 100(2)
_diffrn_measured_fraction_theta_full 0.996
_diffrn_measured_fraction_theta_max 0.996
_diffrn_measurement_device_type 'Bruker SMART APEX'
_diffrn_measurement_method \w
_diffrn_radiation_monochromator graphite
_diffrn_radiation_source 'fine-focus sealed tube'
_diffrn_radiation_type MoK\a
_diffrn_radiation_wavelength 0.71073
_diffrn_reflns_av_R_equivalents 0.0481
_diffrn_reflns_av_sigmaI/netI 0.1063
_diffrn_reflns_limit_h_max 28
_diffrn_reflns_limit_h_min -29
_diffrn_reflns_limit_k_max 16
_diffrn_reflns_limit_k_min -16
_diffrn_reflns_limit_l_max 29
_diffrn_reflns_limit_l_min -17
_diffrn_reflns_number 37797
_diffrn_reflns_theta_full 25.00
_diffrn_reflns_theta_max 25.50
_diffrn_reflns_theta_min 1.89
_diffrn_standards_number 0
_exptl_absorpt_coefficient_mu 0.725
_exptl_absorpt_correction_T_max 0.8924
_exptl_absorpt_correction_T_min 0.8401
_exptl_absorpt_correction_type multi-scan
_exptl_absorpt_process_details 'SADABS 2.05 (Sheldrick, 2002)'
_exptl_crystal_colour 'dark red'
_exptl_crystal_density_diffrn 1.267
_exptl_crystal_density_method 'not measured'
_exptl_crystal_description block
_exptl_crystal_F_000 2884
_exptl_crystal_size_max 0.26
_exptl_crystal_size_mid 0.20
_exptl_crystal_size_min 0.16
_refine_diff_density_max 0.751
_refine_diff_density_min -0.843
_refine_diff_density_rms 0.081
_refine_ls_abs_structure_details 'Flack H D (1983), Acta Cryst. A39, 876-881'
_refine_ls_abs_structure_Flack -0.011(9)
_refine_ls_extinction_method none
_refine_ls_goodness_of_fit_ref 0.984
_refine_ls_hydrogen_treatment constr
_refine_ls_matrix_type fullcycle
_refine_ls_number_parameters 1749
_refine_ls_number_reflns 25814
_refine_ls_number_restraints 1
_refine_ls_restrained_S_all 0.984
_refine_ls_R_factor_all 0.0933
_refine_ls_R_factor_gt 0.0593
_refine_ls_shift/su_max 0.003
_refine_ls_shift/su_mean 0.000
_refine_ls_structure_factor_coef Fsqd
_refine_ls_weighting_details 'calc w=1/[\s^2^(Fo^2^)+(0.0692P)^2^+0.0000P] where P=(Fo^2^+2Fc^2^)/3'
_refine_ls_weighting_scheme calc
_refine_ls_wR_factor_gt 0.1319
_refine_ls_wR_factor_ref 0.1501
_reflns_number_gt 18087
_reflns_number_total 25814
_reflns_threshold_expression >2sigma(I)
_cod_data_source_file c2cc30526g.txt
_cod_data_source_block 2novb
_cod_original_sg_symbol_H-M 'P 2 1'
_cod_database_code 7107559

loop_
_symmetry_equiv_pos_as_xyz
'x, y, z'
'-x, y+1/2, -z'

loop_
_atom_site_label
_atom_site_type_symbol
_atom_site_fract_x
_atom_site_fract_y
_atom_site_fract_z
_atom_site_U_iso_or_equiv
_atom_site_adp_type
_atom_site_occupancy
_atom_site_symmetry_multiplicity
_atom_site_calc_flag
_atom_site_refinement_flags
_atom_site_disorder_assembly
_atom_site_disorder_group
Zn1 Zn 1.33312(3) 0.18426(4) 0.72609(3) 0.02285(16) Uani 1 1 d . . .
Zn1A Zn 1.19024(3) 0.31446(4) 0.85521(3) 0.02498(16) Uani 1 1 d . . .
O1 O 1.07120(15) 0.2507(3) 0.60205(17) 0.0309(9) Uani 1 1 d . . .
N1 N 1.28633(17) 0.3130(3) 0.6839(2) 0.0223(10) Uani 1 1 d . . .
N1A N 1.11859(19) 0.3895(3) 0.7839(2) 0.0283(11) Uani 1 1 d . . .
N2 N 1.41528(18) 0.2642(3) 0.76783(19) 0.0218(10) Uani 1 1 d . . .
N2A N 1.21145(19) 0.4379(3) 0.9099(2) 0.0292(11) Uani 1 1 d . . .
N3A N 1.23747(19) 0.2330(3) 0.9347(2) 0.0265(11) Uani 1 1 d . . .
N3 N 1.38666(19) 0.0580(3) 0.7471(2) 0.0241(10) Uani 1 1 d . . .
N4 N 1.25935(18) 0.1065(3) 0.65982(19) 0.0240(10) Uani 1 1 d . . .
N4A N 1.15093(18) 0.1854(3) 0.80962(19) 0.0240(10) Uani 1 1 d . . .
N5 N 1.29785(19) 0.1566(3) 0.7930(2) 0.0284(11) Uani 1 1 d . . .
H5A H 1.2567 0.1749 0.7746 0.034 Uiso 1 1 calc R . .
H5C H 1.2986 0.0891 0.7982 0.034 Uiso 1 1 calc R . .
N5A N 1.2565(2) 0.3468(3) 0.8180(2) 0.0312(11) Uani 1 1 d . . .
H5AA H 1.2391 0.3215 0.7790 0.037 Uiso 1 1 calc R . .
H5AC H 1.2568 0.4145 0.8141 0.037 Uiso 1 1 calc R . .
C1 C 1.2257(2) 0.3222(4) 0.6428(2) 0.0229(12) Uani 1 1 d . . .
C1A C 1.0735(2) 0.3524(4) 0.7314(3) 0.0292(13) Uani 1 1 d . . .
C2 C 1.2070(2) 0.4255(4) 0.6391(2) 0.0269(13) Uani 1 1 d . . .
C2A C 1.0320(3) 0.4337(5) 0.6945(3) 0.0361(15) Uani 1 1 d . . .
C3A C 1.0565(3) 0.5174(4) 0.7277(3) 0.0365(15) Uani 1 1 d . . .
C3 C 1.2588(3) 0.4765(4) 0.6770(3) 0.0272(13) Uani 1 1 d . . .
C4 C 1.3089(2) 0.4056(4) 0.7044(3) 0.0251(12) Uani 1 1 d . . .
C4A C 1.1100(3) 0.4891(4) 0.7834(3) 0.0327(14) Uani 1 1 d . . .
C5 C 1.3695(3) 0.4282(4) 0.7432(2) 0.0256(13) Uani 1 1 d . . .
H5B H 1.3781 0.4966 0.7515 0.031 Uiso 1 1 calc R . .
C5A C 1.1468(3) 0.5534(4) 0.8303(3) 0.0365(15) Uani 1 1 d . . .
H5AB H 1.1383 0.6218 0.8216 0.044 Uiso 1 1 calc R . .
C6 C 1.4200(2) 0.3657(4) 0.7721(2) 0.0232(12) Uani 1 1 d . . .
C6A C 1.1937(2) 0.5318(4) 0.8874(3) 0.0316(14) Uani 1 1 d . . .
C7 C 1.4836(2) 0.3944(4) 0.8116(2) 0.0243(12) Uani 1 1 d . . .
C7A C 1.2295(3) 0.6046(4) 0.9350(3) 0.0384(15) Uani 1 1 d . . .
C8 C 1.5175(2) 0.3105(4) 0.8299(2) 0.0235(12) Uani 1 1 d . . .
C8A C 1.2690(3) 0.5513(4) 0.9855(3) 0.0328(14) Uani 1 1 d . . .
C9 C 1.4736(2) 0.2285(4) 0.8028(2) 0.0231(12) Uani 1 1 d . . .
C9A C 1.2554(2) 0.4464(4) 0.9682(2) 0.0262(12) Uani 1 1 d . . .
C10 C 1.4889(2) 0.1293(4) 0.8124(3) 0.0260(13) Uani 1 1 d . . .
H10A H 1.5313 0.1136 0.8377 0.031 Uiso 1 1 calc R . .
C10A C 1.2852(2) 0.3676(4) 1.0074(2) 0.0274(13) Uani 1 1 d . . .
H10B H 1.3144 0.3838 1.0480 0.033 Uiso 1 1 calc R . .
C11A C 1.2764(2) 0.2698(4) 0.9931(2) 0.0286(13) Uani 1 1 d . . .
C11 C 1.4481(2) 0.0504(4) 0.7883(2) 0.0242(12) Uani 1 1 d . . .
C12A C 1.3082(2) 0.1890(4) 1.0338(3) 0.0293(13) Uani 1 1 d . . .
C12 C 1.4648(2) -0.0536(4) 0.8039(3) 0.0295(13) Uani 1 1 d . . .
C13A C 1.2887(2) 0.1041(4) 1.0000(3) 0.0340(14) Uani 1 1 d . . .
C13 C 1.4126(2) -0.1065(4) 0.7713(3) 0.0318(13) Uani 1 1 d . . .
C14 C 1.3647(2) -0.0370(4) 0.7359(3) 0.0267(13) Uani 1 1 d . . .
C14A C 1.2447(2) 0.1321(4) 0.9395(3) 0.0269(13) Uani 1 1 d . . .
C15 C 1.3045(2) -0.0588(4) 0.6910(2) 0.0268(13) Uani 1 1 d . . .
H15A H 1.2941 -0.1270 0.6856 0.032 Uiso 1 1 calc R . .
C15A C 1.2149(2) 0.0704(4) 0.8906(3) 0.0311(14) Uani 1 1 d . . .
H15B H 1.2251 0.0023 0.8986 0.037 Uiso 1 1 calc R . .
C16 C 1.2581(2) 0.0049(4) 0.6535(2) 0.0260(12) Uani 1 1 d . . .
C16A C 1.1719(2) 0.0923(4) 0.8310(3) 0.0296(13) Uani 1 1 d . . .
C17 C 1.2014(2) -0.0251(4) 0.6008(2) 0.0258(13) Uani 1 1 d . . .
C17A C 1.1433(3) 0.0214(4) 0.7826(3) 0.0420(17) Uani 1 1 d . . .
C18 C 1.1690(2) 0.0591(4) 0.5753(2) 0.0274(13) Uani 1 1 d . . .
C18A C 1.1035(3) 0.0700(4) 0.7320(3) 0.0364(15) Uani 1 1 d . . .
C19 C 1.2056(2) 0.1425(4) 0.6134(3) 0.0252(13) Uani 1 1 d . . .
C19A C 1.1065(2) 0.1745(4) 0.7498(3) 0.0317(14) Uani 1 1 d . . .
C20 C 1.1892(2) 0.2425(4) 0.6057(2) 0.0246(12) Uani 1 1 d . . .
C20A C 1.0681(2) 0.2523(4) 0.7141(3) 0.0311(13) Uani 1 1 d . . .
C21 C 1.1440(2) 0.4749(4) 0.6061(3) 0.0394(16) Uani 1 1 d . . .
H21A H 1.1486 0.5463 0.6136 0.059 Uiso 1 1 calc R . .
H21B H 1.1158 0.4480 0.6211 0.059 Uiso 1 1 calc R . .
H21C H 1.1270 0.4625 0.5621 0.059 Uiso 1 1 calc R . .
C21A C 0.9748(3) 0.4305(5) 0.6348(3) 0.055(2) Uani 1 1 d . . .
H21D H 0.9530 0.4939 0.6276 0.082 Uiso 1 1 calc R . .
H21E H 0.9475 0.3774 0.6356 0.082 Uiso 1 1 calc R . .
H21F H 0.9864 0.4180 0.6019 0.082 Uiso 1 1 calc R . .
C22 C 1.2647(2) 0.5842(4) 0.6926(3) 0.0337(15) Uani 1 1 d . . .
H22A H 1.2357 0.6222 0.6564 0.040 Uiso 1 1 calc R . .
H22B H 1.3074 0.6065 0.7031 0.040 Uiso 1 1 calc R . .
C22A C 1.0338(3) 0.6216(5) 0.7093(3) 0.0434(16) Uani 1 1 d . . .
H22C H 0.9878 0.6214 0.6878 0.052 Uiso 1 1 calc R . .
H22D H 1.0468 0.6624 0.7466 0.052 Uiso 1 1 calc R . .
C23 C 1.2505(3) 0.6054(5) 0.7462(3) 0.0541(19) Uani 1 1 d . . .
H23A H 1.2531 0.6767 0.7540 0.081 Uiso 1 1 calc R . .
H23B H 1.2807 0.5710 0.7827 0.081 Uiso 1 1 calc R . .
H23C H 1.2085 0.5821 0.7362 0.081 Uiso 1 1 calc R . .
C23A C 1.0575(4) 0.6669(5) 0.6695(4) 0.070(2) Uani 1 1 d . . .
H23D H 1.0385 0.7321 0.6560 0.105 Uiso 1 1 calc R . .
H23E H 1.0471 0.6246 0.6337 0.105 Uiso 1 1 calc R . .
H23F H 1.1027 0.6741 0.6921 0.105 Uiso 1 1 calc R . .
C24 C 1.5051(2) 0.4994(4) 0.8279(3) 0.0279(13) Uani 1 1 d . . .
H24A H 1.4862 0.5410 0.7908 0.033 Uiso 1 1 calc R . .
H24B H 1.5508 0.5022 0.8439 0.033 Uiso 1 1 calc R . .
C24A C 1.2271(3) 0.7129(5) 0.9276(3) 0.0536(19) Uani 1 1 d . . .
H24C H 1.2319 0.7445 0.9659 0.064 Uiso 1 1 calc R . .
H24D H 1.1860 0.7321 0.8946 0.064 Uiso 1 1 calc R . .
C25 C 1.4872(3) 0.5404(4) 0.8760(3) 0.0410(16) Uani 1 1 d . . .
H25A H 1.5064 0.6054 0.8896 0.061 Uiso 1 1 calc R . .
H25B H 1.5019 0.4952 0.9110 0.061 Uiso 1 1 calc R . .
H25C H 1.4420 0.5466 0.8583 0.061 Uiso 1 1 calc R . .
C25A C 1.2772(4) 0.7498(5) 0.9124(4) 0.072(2) Uani 1 1 d . . .
H25D H 1.2746 0.8219 0.9083 0.108 Uiso 1 1 calc R . .
H25E H 1.2718 0.7202 0.8738 0.108 Uiso 1 1 calc R . .
H25F H 1.3180 0.7313 0.9451 0.108 Uiso 1 1 calc R . .
C26 C 1.5854(2) 0.2964(4) 0.8693(2) 0.0285(13) Uani 1 1 d . . .
H26A H 1.6069 0.3595 0.8734 0.043 Uiso 1 1 calc R . .
H26B H 1.6014 0.2474 0.8506 0.043 Uiso 1 1 calc R . .
H26C H 1.5924 0.2732 0.9097 0.043 Uiso 1 1 calc R . .
C26A C 1.3173(3) 0.5901(4) 1.0443(3) 0.0417(16) Uani 1 1 d . . .
H26D H 1.3055 0.6563 1.0514 0.062 Uiso 1 1 calc R . .
H26E H 1.3571 0.5934 1.0427 0.062 Uiso 1 1 calc R . .
H26F H 1.3212 0.5460 1.0775 0.062 Uiso 1 1 calc R . .
C27 C 1.5277(3) -0.0884(4) 0.8479(3) 0.0368(15) Uani 1 1 d . . .
H27A H 1.5278 -0.1607 0.8502 0.055 Uiso 1 1 calc R . .
H27B H 1.5387 -0.0605 0.8883 0.055 Uiso 1 1 calc R . .
H27C H 1.5581 -0.0670 0.8341 0.055 Uiso 1 1 calc R . .
C27A C 1.3551(3) 0.1995(5) 1.0989(3) 0.0396(15) Uani 1 1 d . . .
H27D H 1.3594 0.1364 1.1201 0.059 Uiso 1 1 calc R . .
H27E H 1.3415 0.2506 1.1185 0.059 Uiso 1 1 calc R . .
H27F H 1.3951 0.2184 1.1009 0.059 Uiso 1 1 calc R . .
C28A C 1.3125(3) 0.0007(4) 1.0191(3) 0.0388(16) Uani 1 1 d . . .
H28A H 1.2775 -0.0466 1.0015 0.047 Uiso 1 1 calc R . .
H28B H 1.3313 -0.0047 1.0642 0.047 Uiso 1 1 calc R . .
C28 C 1.4029(3) -0.2151(4) 0.7757(3) 0.0421(17) Uani 1 1 d . . .
H28C H 1.4413 -0.2512 0.7829 0.051 Uiso 1 1 calc R . .
H28D H 1.3691 -0.2387 0.7367 0.051 Uiso 1 1 calc R . .
C29A C 1.3614(3) -0.0260(5) 0.9974(3) 0.0519(19) Uani 1 1 d . . .
H29A H 1.3752 -0.0943 1.0090 0.078 Uiso 1 1 calc R . .
H29B H 1.3970 0.0187 1.0165 0.078 Uiso 1 1 calc R . .
H29C H 1.3430 -0.0194 0.9529 0.078 Uiso 1 1 calc R . .
C29 C 1.3866(3) -0.2370(5) 0.8271(4) 0.070(2) Uani 1 1 d . . .
H29D H 1.3899 -0.3083 0.8351 0.105 Uiso 1 1 calc R . .
H29E H 1.3440 -0.2152 0.8154 0.105 Uiso 1 1 calc R . .
H29F H 1.4153 -0.2017 0.8640 0.105 Uiso 1 1 calc R . .
C30 C 1.1844(2) -0.1290(4) 0.5787(3) 0.0313(14) Uani 1 1 d . . .
H30A H 1.2227 -0.1657 0.5864 0.038 Uiso 1 1 calc R . .
H30B H 1.1576 -0.1280 0.5340 0.038 Uiso 1 1 calc R . .
C30A C 1.1594(3) -0.0879(5) 0.7893(3) 0.0521(19) Uani 1 1 d . . .
H30C H 1.1670 -0.1112 0.8304 0.062 Uiso 1 1 calc R . .
H30D H 1.1244 -0.1264 0.7584 0.062 Uiso 1 1 calc R . .
C31 C 1.1508(3) -0.1835(4) 0.6090(3) 0.0403(16) Uani 1 1 d . . .
H31A H 1.1391 -0.2495 0.5910 0.060 Uiso 1 1 calc R . .
H31B H 1.1134 -0.1467 0.6026 0.060 Uiso 1 1 calc R . .
H31C H 1.1782 -0.1894 0.6529 0.060 Uiso 1 1 calc R . .
C31A C 1.2169(5) -0.1027(6) 0.7806(4) 0.091(3) Uani 1 1 d . . .
H31D H 1.2265 -0.1734 0.7826 0.137 Uiso 1 1 calc R . .
H31E H 1.2519 -0.0677 0.8129 0.137 Uiso 1 1 calc R . .
H31F H 1.2097 -0.0765 0.7407 0.137 Uiso 1 1 calc R . .
C32 C 1.1079(2) 0.0617(4) 0.5181(3) 0.0398(16) Uani 1 1 d . . .
H32A H 1.0983 -0.0045 0.4999 0.060 Uiso 1 1 calc R . .
H32B H 1.1109 0.1081 0.4888 0.060 Uiso 1 1 calc R . .
H32C H 1.0750 0.0832 0.5283 0.060 Uiso 1 1 calc R . .
C32A C 1.0703(3) 0.0238(5) 0.6709(3) 0.0498(18) Uani 1 1 d . . .
H32D H 1.0834 -0.0453 0.6731 0.075 Uiso 1 1 calc R . .
H32E H 1.0801 0.0596 0.6416 0.075 Uiso 1 1 calc R . .
H32F H 1.0254 0.0264 0.6576 0.075 Uiso 1 1 calc R . .
C33A C 1.0134(2) 0.2202(4) 0.6554(3) 0.0328(14) Uani 1 1 d . . .
C33 C 1.1318(2) 0.2762(4) 0.5507(3) 0.0289(13) Uani 1 1 d . . .
C34 C 1.1385(3) 0.3092(5) 0.5015(3) 0.0391(15) Uani 1 1 d . . .
H34A H 1.1777 0.3033 0.5014 0.047 Uiso 1 1 calc R . .
C34A C 0.9606(3) 0.1849(5) 0.6575(3) 0.0459(17) Uani 1 1 d . . .
H34B H 0.9575 0.1877 0.6947 0.055 Uiso 1 1 calc R . .
C35A C 0.9121(3) 0.1452(6) 0.6054(3) 0.053(2) Uani 1 1 d . . .
H35A H 0.8757 0.1222 0.6071 0.064 Uiso 1 1 calc R . .
C35 C 1.0883(3) 0.3519(5) 0.4508(3) 0.053(2) Uani 1 1 d . . .
H35B H 1.0928 0.3720 0.4158 0.064 Uiso 1 1 calc R . .
C36A C 0.9165(3) 0.1392(5) 0.5521(3) 0.0436(17) Uani 1 1 d . . .
H36A H 0.8836 0.1102 0.5172 0.052 Uiso 1 1 calc R . .
C36 C 1.0320(3) 0.3640(5) 0.4530(3) 0.0493(19) Uani 1 1 d . . .
H36B H 0.9986 0.3973 0.4207 0.059 Uiso 1 1 calc R . .
C37A C 0.9687(2) 0.1751(4) 0.5480(3) 0.0327(14) Uani 1 1 d . . .
H37A H 0.9720 0.1714 0.5109 0.039 Uiso 1 1 calc R . .
C37 C 1.0245(2) 0.3283(4) 0.5014(3) 0.0346(14) Uani 1 1 d . . .
H37B H 0.9855 0.3345 0.5018 0.041 Uiso 1 1 calc R . .
C38 C 1.0735(2) 0.2831(4) 0.5498(2) 0.0260(13) Uani 1 1 d . . .
C38A C 1.0157(2) 0.2163(4) 0.6001(3) 0.0314(14) Uani 1 1 d . . .
C39 C 1.3254(2) 0.2001(4) 0.8545(3) 0.0274(13) Uani 1 1 d . . .
H39A H 1.3003 0.1797 0.8757 0.033 Uiso 1 1 calc R . .
C40 C 1.3921(2) 0.1651(5) 0.8918(3) 0.0363(15) Uani 1 1 d . . .
H40A H 1.3922 0.0930 0.8987 0.044 Uiso 1 1 calc R . .
H40B H 1.4157 0.1772 0.8683 0.044 Uiso 1 1 calc R . .
C41 C 1.4242(3) 0.2176(5) 0.9532(3) 0.0412(16) Uani 1 1 d . . .
H41A H 1.4025 0.2024 0.9781 0.049 Uiso 1 1 calc R . .
H41B H 1.4676 0.1941 0.9756 0.049 Uiso 1 1 calc R . .
C42 C 1.4235(3) 0.3278(5) 0.9429(3) 0.0421(16) Uani 1 1 d . . .
H42A H 1.4468 0.3427 0.9195 0.051 Uiso 1 1 calc R . .
H42B H 1.4445 0.3618 0.9828 0.051 Uiso 1 1 calc R . .
C43 C 1.3573(2) 0.3674(5) 0.9081(3) 0.0342(14) Uani 1 1 d . . .
H43A H 1.3350 0.3580 0.9330 0.041 Uiso 1 1 calc R . .
H43B H 1.3586 0.4391 0.9007 0.041 Uiso 1 1 calc R . .
C44 C 1.3227(2) 0.3147(4) 0.8477(2) 0.0253(12) Uani 1 1 d . . .
H44A H 1.3419 0.3335 0.8206 0.030 Uiso 1 1 calc R . .
Zn1B Zn 0.80490(3) 0.38369(4) 0.64995(3) 0.02302(15) Uani 1 1 d . . .
Zn1C Zn 0.65558(3) 0.25610(4) 0.77106(3) 0.02242(15) Uani 1 1 d . . .
O2 O 0.91784(15) 0.3129(3) 0.90444(17) 0.0314(9) Uani 1 1 d . . .
N1B N 0.83996(17) 0.2550(3) 0.69780(19) 0.0234(10) Uani 1 1 d . . .
N1C N 0.72809(18) 0.1779(3) 0.83899(19) 0.0231(10) Uani 1 1 d . . .
N2C N 0.60030(18) 0.1291(3) 0.7471(2) 0.0227(10) Uani 1 1 d . . .
N2B N 0.76034(18) 0.3034(3) 0.57019(19) 0.0233(10) Uani 1 1 d . . .
N3B N 0.78877(19) 0.5073(3) 0.5963(2) 0.0242(10) Uani 1 1 d . . .
N3C N 0.57399(18) 0.3364(3) 0.7267(2) 0.0234(10) Uani 1 1 d . . .
N4C N 0.70072(18) 0.3841(3) 0.81406(19) 0.0225(10) Uani 1 1 d . . .
N4B N 0.8739(2) 0.4562(3) 0.7224(2) 0.0285(11) Uani 1 1 d . . .
N5B N 0.73519(19) 0.4208(3) 0.6821(2) 0.0296(11) Uani 1 1 d . . .
H5BA H 0.7506 0.3970 0.7214 0.035 Uiso 1 1 calc R . .
H5BC H 0.7351 0.4886 0.6849 0.035 Uiso 1 1 calc R . .
N5C N 0.6929(2) 0.2302(3) 0.7064(2) 0.0294(11) Uani 1 1 d . . .
H5CA H 0.7341 0.2476 0.7260 0.035 Uiso 1 1 calc R . .
H5CC H 0.6917 0.1629 0.7004 0.035 Uiso 1 1 calc R . .
C1B C 0.8839(2) 0.2448(4) 0.7583(2) 0.0258(12) Uani 1 1 d . . .
C1C C 0.7818(2) 0.2124(4) 0.8865(3) 0.0251(12) Uani 1 1 d . . .
C2C C 0.8176(2) 0.1315(4) 0.9246(3) 0.0268(13) Uani 1 1 d . . .
C2B C 0.8854(2) 0.1402(4) 0.7755(3) 0.0279(13) Uani 1 1 d . . .
C3B C 0.8438(2) 0.0918(4) 0.7252(3) 0.0292(13) Uani 1 1 d . A .
C3C C 0.7865(2) 0.0466(4) 0.8981(3) 0.0258(13) Uani 1 1 d . . .
C4C C 0.7299(2) 0.0767(4) 0.8444(3) 0.0262(13) Uani 1 1 d . . .
C4B C 0.8159(2) 0.1627(4) 0.6758(3) 0.0251(12) Uani 1 1 d . . .
C5C C 0.6832(2) 0.0126(4) 0.8065(2) 0.0266(13) Uani 1 1 d . . .
H5CB H 0.6936 -0.0556 0.8116 0.032 Uiso 1 1 calc R . .
C5B C 0.7753(2) 0.1414(4) 0.6170(2) 0.0256(13) Uani 1 1 d . . .
H5BB H 0.7613 0.0748 0.6096 0.031 Uiso 1 1 calc R . .
C6B C 0.7515(2) 0.2024(4) 0.5664(2) 0.0222(12) Uani 1 1 d . . .
C6C C 0.6239(2) 0.0344(4) 0.7626(3) 0.0268(13) Uani 1 1 d . . .
C7B C 0.7119(2) 0.1738(4) 0.5041(2) 0.0242(12) Uani 1 1 d . . .
C7C C 0.5744(2) -0.0360(4) 0.7276(3) 0.0260(12) Uani 1 1 d . . .
C8B C 0.6981(2) 0.2563(4) 0.4700(2) 0.0254(12) Uani 1 1 d . . .
C8C C 0.5221(2) 0.0183(4) 0.6928(3) 0.0267(13) Uani 1 1 d . . .
C9C C 0.5396(2) 0.1224(4) 0.7059(2) 0.0242(12) Uani 1 1 d . . .
C9B C 0.7277(2) 0.3370(4) 0.5105(2) 0.0213(11) Uani 1 1 d . . .
C10C C 0.5002(2) 0.2010(4) 0.6816(2) 0.0232(12) Uani 1 1 d . . .
H10C H 0.4579 0.1858 0.6556 0.028 Uiso 1 1 calc R . .
C10B C 0.7221(2) 0.4378(4) 0.4953(2) 0.0248(12) Uani 1 1 d . . .
H10D H 0.6977 0.4543 0.4535 0.030 Uiso 1 1 calc R . .
C11B C 0.7493(2) 0.5163(4) 0.5359(3) 0.0250(12) Uani 1 1 d . . .
C11C C 0.5159(2) 0.3015(4) 0.6913(2) 0.0216(11) Uani 1 1 d . . .
C12C C 0.4722(2) 0.3811(4) 0.6640(2) 0.0216(11) Uani 1 1 d . . .
C12B C 0.7357(2) 0.6201(4) 0.5182(3) 0.0274(13) Uani 1 1 d . . .
C13B C 0.7684(2) 0.6719(4) 0.5708(3) 0.0270(12) Uani 1 1 d . . .
C13C C 0.5060(2) 0.4673(4) 0.6836(3) 0.0264(13) Uani 1 1 d . . .
C14C C 0.5695(2) 0.4382(4) 0.7238(3) 0.0255(12) Uani 1 1 d . . .
C14B C 0.8024(2) 0.6032(4) 0.6182(3) 0.0307(13) Uani 1 1 d . . .
C15C C 0.6179(2) 0.5021(4) 0.7526(2) 0.0204(11) Uani 1 1 d . . .
H15C H 0.6090 0.5703 0.7439 0.024 Uiso 1 1 calc R . .
C15B C 0.8463(2) 0.6236(4) 0.6778(3) 0.0307(14) Uani 1 1 d . . .
H15D H 0.8522 0.6917 0.6882 0.037 Uiso 1 1 calc R . .
C16C C 0.6799(2) 0.4781(4) 0.7939(3) 0.0260(13) Uani 1 1 d . . .
C16B C 0.8827(3) 0.5590(4) 0.7243(3) 0.0316(14) Uani 1 1 d . . .
C17C C 0.7296(2) 0.5486(4) 0.8224(2) 0.0265(13) Uani 1 1 d . . .
C17B C 0.9349(3) 0.5853(4) 0.7817(3) 0.0341(14) Uani 1 1 d . . .
C18C C 0.7805(2) 0.4973(4) 0.8613(3) 0.0286(13) Uani 1 1 d . . .
C18B C 0.9587(3) 0.5026(4) 0.8143(3) 0.0320(14) Uani 1 1 d . . .
C19C C 0.7621(2) 0.3929(4) 0.8579(3) 0.0271(12) Uani 1 1 d . . .
C19B C 0.9189(2) 0.4200(4) 0.7767(3) 0.0278(13) Uani 1 1 d . . .
C20C C 0.7975(2) 0.3147(4) 0.8950(2) 0.0261(12) Uani 1 1 d . . .
C20B C 0.9237(2) 0.3194(4) 0.7935(2) 0.0238(12) Uani 1 1 d . . .
C21C C 0.8771(2) 0.1316(4) 0.9821(3) 0.0376(15) Uani 1 1 d . . .
H21G H 0.8861 0.0645 0.9989 0.056 Uiso 1 1 calc R . .
H21H H 0.8736 0.1763 1.0118 0.056 Uiso 1 1 calc R . .
H21I H 0.9108 0.1540 0.9732 0.056 Uiso 1 1 calc R . .
C21B C 0.9217(3) 0.0916(4) 0.8368(3) 0.0407(16) Uani 1 1 d . . .
H21J H 0.9115 0.0210 0.8336 0.061 Uiso 1 1 calc R . .
H21K H 0.9109 0.1224 0.8669 0.061 Uiso 1 1 calc R . .
H21L H 0.9662 0.0997 0.8498 0.061 Uiso 1 1 calc R . .
C22C C 0.8041(2) -0.0596(4) 0.9190(3) 0.0302(13) Uani 1 1 d . . .
H22E H 0.7657 -0.0996 0.9046 0.036 Uiso 1 1 calc R . .
H22F H 0.8248 -0.0613 0.9642 0.036 Uiso 1 1 calc R . .
C22B C 0.8272(3) -0.0164(4) 0.7185(3) 0.0442(17) Uani 1 1 d . . .
C23C C 0.8468(3) -0.1063(4) 0.8959(3) 0.0421(16) Uani 1 1 d . . .
H23G H 0.8507 -0.1772 0.9051 0.063 Uiso 1 1 calc R . .
H23H H 0.8878 -0.0752 0.9162 0.063 Uiso 1 1 calc R . .
H23I H 0.8294 -0.0966 0.8517 0.063 Uiso 1 1 calc R . .
C23D C 0.7651(5) -0.0308(8) 0.7200(6) 0.056(3) Uani 0.60 1 d P A 1
H23J H 0.7692 -0.0109 0.7601 0.083 Uiso 0.60 1 calc PR A 1
H23K H 0.7531 -0.1006 0.7128 0.083 Uiso 0.60 1 calc PR A 1
H23L H 0.7333 0.0098 0.6881 0.083 Uiso 0.60 1 calc PR A 1
C23B C 0.8762(10) -0.0713(17) 0.7133(10) 0.082(7) Uiso 0.40 1 d P A 2
H23M H 0.9137 -0.0701 0.7526 0.124 Uiso 0.40 1 calc PR A 2
H23N H 0.8850 -0.0411 0.6818 0.124 Uiso 0.40 1 calc PR A 2
H23O H 0.8628 -0.1399 0.7020 0.124 Uiso 0.40 1 calc PR A 2
C24B C 0.6940(2) 0.0687(4) 0.4811(3) 0.0255(13) Uani 1 1 d . . .
H24E H 0.6564 0.0702 0.4412 0.031 Uiso 1 1 calc R . .
H24F H 0.6837 0.0317 0.5101 0.031 Uiso 1 1 calc R . .
C24C C 0.5813(3) -0.1462(4) 0.7282(3) 0.0363(15) Uani 1 1 d . . .
H24G H 0.6143 -0.1671 0.7685 0.044 Uiso 1 1 calc R . .
H24H H 0.5419 -0.1776 0.7225 0.044 Uiso 1 1 calc R . .
C25B C 0.7456(3) 0.0146(4) 0.4739(3) 0.0355(15) Uani 1 1 d . . .
H25G H 0.7310 -0.0512 0.4567 0.053 Uiso 1 1 calc R . .
H25H H 0.7818 0.0080 0.5139 0.053 Uiso 1 1 calc R . .
H25I H 0.7572 0.0522 0.4465 0.053 Uiso 1 1 calc R . .
C25C C 0.5971(3) -0.1807(5) 0.6794(3) 0.057(2) Uani 1 1 d . . .
H25J H 0.6115 -0.2494 0.6874 0.085 Uiso 1 1 calc R . .
H25K H 0.6300 -0.1389 0.6790 0.085 Uiso 1 1 calc R . .
H25L H 0.5602 -0.1766 0.6398 0.085 Uiso 1 1 calc R . .
C26B C 0.6573(2) 0.2637(4) 0.4028(2) 0.0319(13) Uani 1 1 d . . .
H26G H 0.6736 0.2208 0.3812 0.048 Uiso 1 1 calc R . .
H26H H 0.6566 0.3323 0.3895 0.048 Uiso 1 1 calc R . .
H26I H 0.6151 0.2430 0.3935 0.048 Uiso 1 1 calc R . .
C26C C 0.4596(2) -0.0184(4) 0.6494(3) 0.0342(14) Uani 1 1 d . . .
H26J H 0.4586 -0.0907 0.6520 0.051 Uiso 1 1 calc R . .
H26K H 0.4505 0.0009 0.6078 0.051 Uiso 1 1 calc R . .
H26L H 0.4283 0.0102 0.6599 0.051 Uiso 1 1 calc R . .
C27C C 0.4045(2) 0.3709(4) 0.6222(3) 0.0308(13) Uani 1 1 d . . .
H27G H 0.3830 0.4323 0.6226 0.046 Uiso 1 1 calc R . .
H27H H 0.3874 0.3159 0.6359 0.046 Uiso 1 1 calc R . .
H27I H 0.3985 0.3579 0.5806 0.046 Uiso 1 1 calc R . .
C27B C 0.6930(2) 0.6563(4) 0.4560(3) 0.0303(13) Uani 1 1 d . . .
H27J H 0.7030 0.7252 0.4517 0.045 Uiso 1 1 calc R . .
H27K H 0.6500 0.6521 0.4498 0.045 Uiso 1 1 calc R . .
H27L H 0.6979 0.6155 0.4254 0.045 Uiso 1 1 calc R . .
C28B C 0.7639(3) 0.7822(4) 0.5784(3) 0.0357(15) Uani 1 1 d . . .
H28E H 0.8029 0.8061 0.6126 0.043 Uiso 1 1 calc R . .
H28F H 0.7586 0.8165 0.5407 0.043 Uiso 1 1 calc R . .
C28C C 0.4826(3) 0.5708(4) 0.6662(3) 0.0323(14) Uani 1 1 d . . .
H28G H 0.5077 0.6162 0.7001 0.039 Uiso 1 1 calc R . .
H28H H 0.4390 0.5746 0.6594 0.039 Uiso 1 1 calc R . .
C29C C 0.4862(3) 0.6031(5) 0.6088(3) 0.0443(17) Uani 1 1 d . . .
H29G H 0.4710 0.6711 0.5987 0.067 Uiso 1 1 calc R . .
H29H H 0.4606 0.5592 0.5749 0.067 Uiso 1 1 calc R . .
H29I H 0.5294 0.5998 0.6155 0.067 Uiso 1 1 calc R . .
C29B C 0.7104(3) 0.8064(5) 0.5911(3) 0.0555(19) Uani 1 1 d . . .
H29J H 0.7051 0.8783 0.5905 0.083 Uiso 1 1 calc R . .
H29K H 0.7185 0.7806 0.6313 0.083 Uiso 1 1 calc R . .
H29L H 0.6725 0.7762 0.5597 0.083 Uiso 1 1 calc R . .
C30C C 0.7257(3) 0.6580(4) 0.8075(3) 0.0341(14) Uani 1 1 d . . .
H30E H 0.7545 0.6953 0.8441 0.041 Uiso 1 1 calc R . .
H30F H 0.6830 0.6821 0.7956 0.041 Uiso 1 1 calc R . .
C30B C 0.9574(3) 0.6906(4) 0.8006(3) 0.0397(15) Uani 1 1 d . . .
H30G H 1.0031 0.6902 0.8251 0.048 Uiso 1 1 calc R . .
H30H H 0.9472 0.7307 0.7635 0.048 Uiso 1 1 calc R . .
C31B C 0.9289(3) 0.7372(5) 0.8370(4) 0.062(2) Uani 1 1 d . . .
H31G H 0.9455 0.8041 0.8489 0.092 Uiso 1 1 calc R . .
H31H H 0.9388 0.6976 0.8737 0.092 Uiso 1 1 calc R . .
H31I H 0.8838 0.7404 0.8123 0.092 Uiso 1 1 calc R . .
C31C C 0.7425(3) 0.6759(4) 0.7556(3) 0.0448(16) Uani 1 1 d . . .
H31J H 0.7442 0.7471 0.7494 0.067 Uiso 1 1 calc R . .
H31K H 0.7109 0.6456 0.7181 0.067 Uiso 1 1 calc R . .
H31L H 0.7831 0.6463 0.7659 0.067 Uiso 1 1 calc R . .
C32C C 0.8444(3) 0.5430(4) 0.8952(3) 0.0390(16) Uani 1 1 d . . .
H32G H 0.8419 0.6140 0.8862 0.058 Uiso 1 1 calc R . .
H32H H 0.8729 0.5114 0.8820 0.058 Uiso 1 1 calc R . .
H32I H 0.8597 0.5334 0.9392 0.058 Uiso 1 1 calc R . .
C32B C 1.0141(3) 0.4976(4) 0.8754(3) 0.0477(18) Uani 1 1 d . . .
H32J H 1.0330 0.5634 0.8867 0.071 Uiso 1 1 calc R . .
H32K H 1.0445 0.4512 0.8737 0.071 Uiso 1 1 calc R . .
H32L H 1.0013 0.4751 0.9059 0.071 Uiso 1 1 calc R . .
C33B C 0.9770(2) 0.2878(4) 0.8525(2) 0.0246(13) Uani 1 1 d . . .
C33C C 0.8538(2) 0.3468(4) 0.9515(2) 0.0247(12) Uani 1 1 d . . .
C34B C 1.0306(2) 0.2534(4) 0.8508(3) 0.0321(13) Uani 1 1 d . . .
H34C H 1.0336 0.2570 0.8136 0.038 Uiso 1 1 calc R . .
C34C C 0.8458(3) 0.3848(4) 0.9997(3) 0.0348(14) Uani 1 1 d . . .
H34D H 0.8058 0.3824 0.9983 0.042 Uiso 1 1 calc R . .
C35B C 1.0800(2) 0.2140(4) 0.9024(3) 0.0334(14) Uani 1 1 d . . .
H35C H 1.1165 0.1914 0.9008 0.040 Uiso 1 1 calc R . .
C35C C 0.8950(3) 0.4264(4) 1.0503(3) 0.0386(15) Uani 1 1 d . . .
H35D H 0.8887 0.4525 1.0831 0.046 Uiso 1 1 calc R . .
C36B C 1.0743(2) 0.2086(4) 0.9560(3) 0.0327(14) Uani 1 1 d . . .
H36C H 1.1075 0.1821 0.9917 0.039 Uiso 1 1 calc R . .
C36C C 0.9520(2) 0.4291(4) 1.0521(3) 0.0357(15) Uani 1 1 d . . .
H36D H 0.9858 0.4567 1.0868 0.043 Uiso 1 1 calc R . .
C37C C 0.9620(2) 0.3928(4) 1.0050(3) 0.0335(14) Uani 1 1 d . . .
H37C H 1.0020 0.3975 1.0067 0.040 Uiso 1 1 calc R . .
C37B C 1.0214(2) 0.2409(4) 0.9589(3) 0.0297(13) Uani 1 1 d . . .
H37D H 1.0177 0.2349 0.9956 0.036 Uiso 1 1 calc R . .
C38B C 0.9734(2) 0.2824(4) 0.9067(2) 0.0241(12) Uani 1 1 d . . .
C38C C 0.9133(2) 0.3490(4) 0.9546(3) 0.0282(13) Uani 1 1 d . . .
C45 C 0.6681(2) 0.3896(4) 0.6500(3) 0.0269(12) Uani 1 1 d . . .
H45A H 0.6466 0.4098 0.6748 0.032 Uiso 1 1 calc R . .
C46 C 0.6369(2) 0.4380(5) 0.5879(3) 0.0363(15) Uani 1 1 d . . .
H46A H 0.6612 0.4242 0.5653 0.044 Uiso 1 1 calc R . .
H46B H 0.6361 0.5105 0.5930 0.044 Uiso 1 1 calc R . .
C47 C 0.5708(3) 0.4004(5) 0.5510(3) 0.0485(18) Uani 1 1 d . . .
H47A H 0.5517 0.4325 0.5104 0.058 Uiso 1 1 calc R . .
H47B H 0.5457 0.4172 0.5723 0.058 Uiso 1 1 calc R . .
C48 C 0.5716(3) 0.2870(6) 0.5433(3) 0.052(2) Uani 1 1 d . . .
H48A H 0.5287 0.2623 0.5196 0.062 Uiso 1 1 calc R . .
H48B H 0.5955 0.2702 0.5206 0.062 Uiso 1 1 calc R . .
C49 C 0.6009(3) 0.2388(5) 0.6049(3) 0.0406(16) Uani 1 1 d . . .
H49A H 0.6022 0.1664 0.5998 0.049 Uiso 1 1 calc R . .
H49B H 0.5752 0.2520 0.6261 0.049 Uiso 1 1 calc R . .
C50 C 0.6667(2) 0.2769(4) 0.6439(3) 0.0280(13) Uani 1 1 d . . .
H50A H 0.6932 0.2574 0.6240 0.034 Uiso 1 1 calc R . .

loop_
_atom_site_aniso_label
_atom_site_aniso_U_11
_atom_site_aniso_U_22
_atom_site_aniso_U_33
_atom_site_aniso_U_23
_atom_site_aniso_U_13
_atom_site_aniso_U_12
Zn1 0.0221(3) 0.0155(3) 0.0266(4) -0.0025(3) 0.0073(3) -0.0014(3)
Zn1A 0.0249(3) 0.0179(3) 0.0259(4) -0.0015(3) 0.0059(3) 0.0009(3)
O1 0.0194(18) 0.039(2) 0.029(2) -0.005(2) 0.0064(17) -0.0060(17)
N1 0.017(2) 0.016(2) 0.029(3) -0.003(2) 0.006(2) -0.0052(18)
N1A 0.027(2) 0.023(2) 0.027(3) -0.005(2) 0.007(2) 0.012(2)
N2 0.023(2) 0.012(2) 0.023(2) -0.0034(19) 0.0041(19) -0.0016(18)
N2A 0.028(2) 0.027(3) 0.026(3) 0.004(2) 0.007(2) 0.008(2)
N3A 0.023(2) 0.027(3) 0.021(3) 0.000(2) 0.002(2) 0.0007(19)
N3 0.022(2) 0.017(2) 0.026(3) -0.002(2) 0.004(2) 0.0001(18)
N4 0.023(2) 0.023(2) 0.021(3) -0.001(2) 0.006(2) -0.0027(19)
N4A 0.024(2) 0.015(2) 0.026(3) 0.001(2) 0.005(2) 0.0012(19)
N5 0.028(2) 0.019(2) 0.040(3) -0.006(2) 0.017(2) -0.0033(19)
N5A 0.036(3) 0.024(3) 0.030(3) -0.002(2) 0.012(2) 0.002(2)
C1 0.025(3) 0.014(3) 0.026(3) 0.002(2) 0.008(2) 0.000(2)
C1A 0.024(3) 0.028(3) 0.028(3) 0.003(2) 0.004(3) 0.009(2)
C2 0.024(3) 0.023(3) 0.022(3) 0.003(2) 0.001(2) 0.000(2)
C2A 0.035(3) 0.038(4) 0.028(3) 0.001(3) 0.008(3) 0.008(3)
C3A 0.041(3) 0.028(3) 0.041(4) 0.004(3) 0.018(3) 0.014(3)
C3 0.038(3) 0.014(3) 0.031(3) -0.002(2) 0.017(3) -0.002(2)
C4 0.023(3) 0.013(3) 0.029(3) 0.000(2) 0.003(2) 0.000(2)
C4A 0.041(3) 0.021(3) 0.032(4) 0.002(3) 0.014(3) 0.007(3)
C5 0.042(3) 0.012(3) 0.023(3) 0.006(2) 0.015(3) 0.000(2)
C5A 0.051(4) 0.015(3) 0.043(4) -0.009(3) 0.021(3) -0.002(3)
C6 0.026(3) 0.021(3) 0.022(3) -0.002(2) 0.010(2) -0.003(2)
C6A 0.034(3) 0.015(3) 0.037(4) -0.005(3) 0.008(3) 0.005(2)
C7 0.024(3) 0.024(3) 0.023(3) -0.002(2) 0.009(2) -0.004(2)
C7A 0.045(4) 0.022(3) 0.047(4) -0.010(3) 0.020(3) 0.003(3)
C8 0.022(3) 0.022(3) 0.022(3) -0.005(2) 0.006(2) -0.005(2)
C8A 0.041(3) 0.032(3) 0.030(3) -0.008(3) 0.019(3) 0.000(3)
C9 0.032(3) 0.014(3) 0.021(3) -0.005(2) 0.011(3) -0.006(2)
C9A 0.033(3) 0.021(3) 0.026(3) -0.008(2) 0.015(3) -0.007(2)
C10 0.020(3) 0.024(3) 0.031(3) 0.004(3) 0.009(2) 0.005(2)
C10A 0.023(3) 0.040(4) 0.017(3) 0.003(3) 0.006(2) 0.003(2)
C11A 0.026(3) 0.030(3) 0.026(3) 0.000(3) 0.008(2) -0.007(2)
C11 0.027(3) 0.015(3) 0.030(3) 0.002(2) 0.012(3) 0.000(2)
C12A 0.028(3) 0.032(3) 0.032(3) 0.006(3) 0.017(3) -0.001(3)
C12 0.026(3) 0.024(3) 0.035(3) -0.002(3) 0.011(3) 0.006(2)
C13A 0.026(3) 0.039(4) 0.035(4) 0.008(3) 0.012(3) -0.003(3)
C13 0.028(3) 0.027(3) 0.037(4) 0.004(3) 0.012(3) 0.008(2)
C14 0.028(3) 0.016(3) 0.038(3) -0.007(3) 0.018(3) 0.000(2)
C14A 0.021(3) 0.020(3) 0.036(4) 0.011(3) 0.010(3) 0.003(2)
C15 0.034(3) 0.015(3) 0.029(3) -0.005(2) 0.012(3) -0.003(2)
C15A 0.033(3) 0.015(3) 0.032(4) 0.000(3) 0.003(3) -0.005(2)
C16 0.026(3) 0.024(3) 0.027(3) -0.004(2) 0.010(3) -0.006(2)
C16A 0.026(3) 0.026(3) 0.033(3) -0.009(3) 0.010(3) -0.002(2)
C17 0.022(3) 0.024(3) 0.030(3) -0.004(3) 0.010(3) 0.000(2)
C17A 0.042(3) 0.020(3) 0.041(4) -0.005(3) -0.002(3) -0.002(3)
C18 0.025(3) 0.032(3) 0.023(3) -0.001(3) 0.009(3) -0.004(2)
C18A 0.033(3) 0.028(3) 0.039(4) -0.016(3) 0.008(3) -0.007(3)
C19 0.027(3) 0.020(3) 0.029(3) 0.000(2) 0.013(3) -0.006(2)
C19A 0.020(3) 0.024(3) 0.042(4) -0.002(3) 0.006(3) 0.001(2)
C20 0.018(2) 0.024(3) 0.028(3) -0.007(2) 0.007(2) -0.009(2)
C20A 0.031(3) 0.037(3) 0.027(3) -0.001(3) 0.014(3) 0.001(3)
C21 0.030(3) 0.029(3) 0.038(4) 0.000(3) -0.002(3) 0.004(3)
C21A 0.054(4) 0.044(4) 0.045(4) -0.004(3) 0.003(4) 0.022(3)
C22 0.022(3) 0.025(3) 0.035(4) -0.001(3) -0.004(3) -0.001(2)
C22A 0.045(4) 0.035(4) 0.041(4) 0.008(3) 0.011(3) 0.008(3)
C23 0.071(5) 0.037(4) 0.060(5) -0.015(4) 0.035(4) 0.000(4)
C23A 0.082(5) 0.034(4) 0.108(7) 0.033(4) 0.055(5) 0.032(4)
C24 0.023(3) 0.017(3) 0.037(3) -0.003(2) 0.007(3) -0.003(2)
C24A 0.067(5) 0.029(4) 0.053(5) -0.014(3) 0.017(4) 0.000(3)
C25 0.044(4) 0.027(3) 0.046(4) -0.009(3) 0.015(3) -0.007(3)
C25A 0.089(6) 0.031(4) 0.089(6) 0.001(4) 0.035(5) -0.014(4)
C26 0.025(3) 0.027(3) 0.027(3) -0.003(2) 0.006(3) 0.000(2)
C26A 0.057(4) 0.025(3) 0.041(4) -0.016(3) 0.021(3) -0.010(3)
C27 0.040(3) 0.019(3) 0.048(4) -0.003(3) 0.017(3) 0.001(2)
C27A 0.036(3) 0.044(4) 0.029(4) 0.010(3) 0.006(3) -0.003(3)
C28A 0.033(3) 0.027(3) 0.041(4) 0.013(3) 0.004(3) -0.003(3)
C28 0.042(3) 0.012(3) 0.053(4) 0.001(3) 0.003(3) 0.002(2)
C29A 0.048(4) 0.028(4) 0.072(5) 0.013(4) 0.020(4) 0.005(3)
C29 0.075(5) 0.025(4) 0.103(7) 0.017(4) 0.034(5) -0.010(4)
C30 0.025(3) 0.024(3) 0.035(3) -0.010(3) 0.006(3) -0.008(2)
C30A 0.066(5) 0.027(4) 0.046(4) -0.004(3) 0.010(4) 0.006(3)
C31 0.034(3) 0.022(3) 0.057(4) -0.010(3) 0.013(3) -0.003(3)
C31A 0.157(9) 0.036(5) 0.098(7) 0.001(5) 0.072(7) 0.017(5)
C32 0.030(3) 0.028(3) 0.042(4) -0.011(3) -0.001(3) -0.006(3)
C32A 0.054(4) 0.027(3) 0.047(4) -0.010(3) 0.004(3) 0.002(3)
C33A 0.025(3) 0.034(3) 0.033(4) -0.003(3) 0.007(3) 0.008(2)
C33 0.028(3) 0.026(3) 0.025(3) -0.006(2) 0.005(3) -0.006(2)
C34 0.035(3) 0.033(3) 0.042(4) 0.003(3) 0.011(3) -0.007(3)
C34A 0.033(3) 0.066(5) 0.039(4) -0.004(4) 0.017(3) -0.002(3)
C35A 0.028(3) 0.089(6) 0.036(4) -0.002(4) 0.009(3) -0.011(3)
C35 0.046(4) 0.064(5) 0.034(4) 0.012(3) 0.006(3) -0.019(3)
C36A 0.024(3) 0.065(5) 0.033(4) -0.011(3) 0.006(3) -0.011(3)
C36 0.039(4) 0.040(4) 0.042(4) 0.015(3) -0.005(3) -0.001(3)
C37A 0.022(3) 0.037(3) 0.028(3) -0.011(3) 0.002(2) 0.001(3)
C37 0.025(3) 0.030(3) 0.034(3) -0.002(3) 0.000(3) -0.008(2)
C38 0.024(3) 0.022(3) 0.024(3) -0.006(2) 0.003(2) -0.005(2)
C38A 0.020(3) 0.033(3) 0.042(4) 0.001(3) 0.015(3) 0.003(2)
C39 0.028(3) 0.025(3) 0.030(3) -0.003(3) 0.014(3) -0.002(2)
C40 0.035(3) 0.040(4) 0.032(4) 0.009(3) 0.014(3) 0.004(3)
C41 0.034(3) 0.052(4) 0.037(4) 0.008(3) 0.015(3) 0.003(3)
C42 0.035(3) 0.062(4) 0.030(4) -0.007(3) 0.014(3) -0.011(3)
C43 0.033(3) 0.041(4) 0.033(3) -0.008(3) 0.019(3) -0.012(3)
C44 0.025(3) 0.023(3) 0.028(3) 0.000(3) 0.012(2) -0.007(2)
Zn1B 0.0238(3) 0.0136(3) 0.0238(4) 0.0003(3) 0.0038(3) -0.0008(2)
Zn1C 0.0207(3) 0.0143(3) 0.0273(4) 0.0001(3) 0.0066(3) 0.0006(3)
O2 0.0183(18) 0.041(2) 0.029(2) 0.000(2) 0.0060(17) 0.0026(17)
N1B 0.017(2) 0.022(2) 0.019(2) -0.001(2) -0.0028(18) 0.0000(19)
N1C 0.021(2) 0.014(2) 0.026(3) 0.003(2) 0.0039(19) 0.0017(19)
N2C 0.019(2) 0.017(2) 0.029(3) 0.002(2) 0.008(2) 0.0029(18)
N2B 0.024(2) 0.013(2) 0.026(3) -0.0010(19) 0.005(2) 0.0017(18)
N3B 0.027(2) 0.012(2) 0.024(3) 0.0011(19) 0.004(2) -0.0013(18)
N3C 0.021(2) 0.019(2) 0.026(3) 0.000(2) 0.007(2) 0.0014(18)
N4C 0.017(2) 0.018(2) 0.023(2) -0.003(2) 0.0008(19) -0.0017(18)
N4B 0.029(2) 0.019(2) 0.029(3) 0.004(2) 0.006(2) 0.000(2)
N5B 0.035(3) 0.017(2) 0.035(3) 0.003(2) 0.013(2) -0.001(2)
N5C 0.030(2) 0.021(2) 0.041(3) 0.000(2) 0.019(2) 0.0042(19)
C1B 0.023(3) 0.018(3) 0.032(3) 0.004(2) 0.008(2) 0.002(2)
C1C 0.023(3) 0.023(3) 0.029(3) 0.006(2) 0.011(3) 0.005(2)
C2C 0.027(3) 0.023(3) 0.026(3) 0.001(2) 0.008(3) 0.000(2)
C2B 0.024(3) 0.021(3) 0.030(3) 0.004(2) 0.005(3) 0.000(2)
C3B 0.029(3) 0.023(3) 0.030(3) 0.006(3) 0.008(3) 0.002(2)
C3C 0.024(3) 0.022(3) 0.029(3) 0.006(2) 0.009(3) 0.007(2)
C4C 0.024(3) 0.023(3) 0.028(3) 0.004(2) 0.009(3) 0.002(2)
C4B 0.024(3) 0.011(3) 0.032(3) 0.000(2) 0.005(2) -0.002(2)
C5C 0.027(3) 0.017(3) 0.027(3) -0.003(2) 0.005(3) 0.001(2)
C5B 0.020(3) 0.020(3) 0.033(3) 0.003(2) 0.008(3) 0.000(2)
C6B 0.016(2) 0.015(3) 0.029(3) -0.003(2) 0.005(2) -0.001(2)
C6C 0.032(3) 0.017(3) 0.034(3) 0.001(2) 0.017(3) 0.005(2)
C7B 0.022(3) 0.015(3) 0.029(3) -0.003(2) 0.006(2) -0.005(2)
C7C 0.033(3) 0.014(3) 0.033(3) 0.002(2) 0.016(3) 0.002(2)
C8B 0.016(2) 0.027(3) 0.025(3) -0.003(3) 0.003(2) 0.004(2)
C8C 0.027(3) 0.017(3) 0.032(3) 0.001(2) 0.010(3) 0.002(2)
C9C 0.024(3) 0.017(3) 0.029(3) -0.005(2) 0.010(2) -0.006(2)
C9B 0.019(2) 0.023(3) 0.020(3) -0.004(2) 0.007(2) -0.004(2)
C10C 0.017(2) 0.027(3) 0.023(3) 0.006(2) 0.008(2) 0.004(2)
C10B 0.022(3) 0.024(3) 0.025(3) 0.004(2) 0.008(2) 0.001(2)
C11B 0.021(3) 0.023(3) 0.031(3) 0.001(3) 0.012(3) -0.001(2)
C11C 0.023(3) 0.021(3) 0.020(3) -0.001(2) 0.009(2) 0.001(2)
C12C 0.021(3) 0.019(3) 0.018(3) 0.005(2) 0.002(2) 0.005(2)
C12B 0.031(3) 0.014(3) 0.040(4) 0.006(3) 0.019(3) 0.000(2)
C13B 0.027(3) 0.020(3) 0.031(3) 0.000(3) 0.010(3) -0.002(2)
C13C 0.021(3) 0.019(3) 0.036(3) 0.003(2) 0.010(3) 0.004(2)
C14C 0.023(3) 0.019(3) 0.033(3) 0.006(2) 0.011(3) 0.005(2)
C14B 0.029(3) 0.024(3) 0.034(4) 0.004(3) 0.010(3) -0.001(2)
C15C 0.023(3) 0.011(2) 0.022(3) 0.004(2) 0.005(2) 0.004(2)
C15B 0.033(3) 0.019(3) 0.032(3) -0.003(3) 0.008(3) -0.007(2)
C16C 0.021(3) 0.024(3) 0.030(3) -0.007(2) 0.009(3) -0.004(2)
C16B 0.034(3) 0.016(3) 0.036(4) -0.007(3) 0.008(3) -0.010(2)
C17C 0.027(3) 0.021(3) 0.025(3) -0.002(2) 0.006(3) 0.001(2)
C17B 0.041(3) 0.028(3) 0.028(3) -0.007(3) 0.010(3) -0.009(3)
C18C 0.023(3) 0.019(3) 0.037(4) -0.006(3) 0.008(3) -0.008(2)
C18B 0.032(3) 0.027(3) 0.026(3) -0.006(3) 0.004(3) -0.016(2)
C19C 0.025(3) 0.025(3) 0.028(3) -0.003(3) 0.009(2) 0.003(2)
C19B 0.027(3) 0.019(3) 0.026(3) 0.003(2) 0.003(3) -0.004(2)
C20C 0.023(3) 0.022(3) 0.027(3) -0.005(3) 0.006(2) -0.002(2)
C20B 0.022(3) 0.025(3) 0.020(3) 0.002(2) 0.007(2) 0.000(2)
C21C 0.027(3) 0.026(3) 0.048(4) 0.004(3) 0.006(3) 0.000(2)
C21B 0.049(4) 0.025(3) 0.034(4) 0.007(3) 0.006(3) -0.006(3)
C22C 0.025(3) 0.024(3) 0.033(3) 0.006(3) 0.006(3) 0.004(2)
C22B 0.058(4) 0.016(3) 0.047(4) 0.008(3) 0.013(3) -0.006(3)
C23C 0.045(4) 0.023(3) 0.053(4) 0.009(3) 0.018(3) 0.012(3)
C23D 0.060(7) 0.033(6) 0.068(9) -0.002(6) 0.024(7) -0.013(6)
C24B 0.018(3) 0.016(3) 0.029(3) -0.003(2) 0.000(2) -0.001(2)
C24C 0.034(3) 0.022(3) 0.046(4) 0.002(3) 0.012(3) 0.002(2)
C25B 0.041(3) 0.017(3) 0.042(4) -0.003(3) 0.013(3) 0.000(2)
C25C 0.070(4) 0.020(3) 0.068(5) -0.014(3) 0.020(4) 0.013(3)
C26B 0.036(3) 0.024(3) 0.028(3) -0.004(3) 0.008(3) -0.005(3)
C26C 0.033(3) 0.021(3) 0.041(4) -0.003(3) 0.010(3) -0.006(2)
C27C 0.025(3) 0.029(3) 0.032(3) 0.000(3) 0.007(3) 0.000(2)
C27B 0.032(3) 0.024(3) 0.034(3) 0.007(3) 0.014(3) 0.002(2)
C28B 0.055(4) 0.008(3) 0.033(4) -0.001(2) 0.011(3) 0.000(2)
C28C 0.026(3) 0.017(3) 0.041(4) 0.004(3) 0.003(3) 0.004(2)
C29C 0.050(4) 0.028(3) 0.049(4) 0.011(3) 0.018(3) 0.006(3)
C29B 0.089(5) 0.022(3) 0.076(5) -0.009(4) 0.055(5) -0.001(4)
C30C 0.032(3) 0.015(3) 0.047(4) -0.003(3) 0.010(3) -0.002(2)
C30B 0.040(3) 0.028(3) 0.040(4) -0.010(3) 0.008(3) -0.012(3)
C31B 0.065(5) 0.042(4) 0.073(6) -0.018(4) 0.027(4) -0.019(4)
C31C 0.052(4) 0.019(3) 0.063(5) 0.002(3) 0.027(4) 0.001(3)
C32C 0.032(3) 0.020(3) 0.047(4) 0.001(3) 0.003(3) -0.007(2)
C32B 0.064(4) 0.025(3) 0.030(4) 0.000(3) 0.000(3) -0.022(3)
C33B 0.016(2) 0.024(3) 0.022(3) 0.001(2) -0.001(2) -0.006(2)
C33C 0.025(3) 0.019(3) 0.027(3) 0.003(2) 0.009(2) -0.002(2)
C34B 0.025(3) 0.035(3) 0.032(3) 0.000(3) 0.008(3) -0.008(3)
C34C 0.031(3) 0.032(3) 0.037(4) -0.004(3) 0.011(3) 0.002(3)
C35B 0.023(3) 0.034(3) 0.038(4) 0.003(3) 0.009(3) 0.000(2)
C35C 0.041(3) 0.038(4) 0.034(4) -0.014(3) 0.015(3) 0.003(3)
C36B 0.023(3) 0.031(3) 0.031(4) 0.004(3) 0.001(3) 0.002(2)
C36C 0.028(3) 0.025(3) 0.037(4) -0.007(3) -0.001(3) -0.001(2)
C37C 0.015(3) 0.032(3) 0.039(4) -0.005(3) 0.000(3) 0.001(2)
C37B 0.027(3) 0.030(3) 0.024(3) -0.003(3) 0.004(2) -0.008(2)
C38B 0.022(3) 0.022(3) 0.026(3) -0.004(2) 0.008(2) -0.005(2)
C38C 0.022(3) 0.029(3) 0.028(3) 0.011(3) 0.006(3) 0.005(2)
C45 0.030(3) 0.017(3) 0.033(3) 0.000(3) 0.014(3) 0.003(2)
C46 0.029(3) 0.039(4) 0.040(4) 0.007(3) 0.015(3) 0.010(3)
C47 0.029(3) 0.076(5) 0.030(4) 0.006(4) 0.004(3) 0.010(3)
C48 0.023(3) 0.089(6) 0.035(4) -0.007(4) 0.006(3) -0.003(3)
C49 0.035(3) 0.047(4) 0.045(4) -0.012(3) 0.022(3) -0.011(3)
C50 0.029(3) 0.026(3) 0.030(3) -0.007(2) 0.014(3) -0.005(2)

loop_
_atom_type_symbol
_atom_type_description
_atom_type_scat_dispersion_real
_atom_type_scat_dispersion_imag
_atom_type_scat_source
C C 0.0033 0.0016 'International Tables Vol C Tables 4.2.6.8 and 6.1.1.4'
H H 0.0000 0.0000 'International Tables Vol C Tables 4.2.6.8 and 6.1.1.4'
N N 0.0061 0.0033 'International Tables Vol C Tables 4.2.6.8 and 6.1.1.4'
O O 0.0106 0.0060 'International Tables Vol C Tables 4.2.6.8 and 6.1.1.4'
Zn Zn 0.2839 1.4301 'International Tables Vol C Tables 4.2.6.8 and 6.1.1.4'

loop_
_geom_angle_atom_site_label_1
_geom_angle_atom_site_label_2
_geom_angle_atom_site_label_3
_geom_angle
N3 Zn1 N4 89.71(17)
N3 Zn1 N2 87.53(16)
N4 Zn1 N2 160.10(17)
N3 Zn1 N1 163.01(18)
N4 Zn1 N1 87.34(16)
N2 Zn1 N1 89.58(15)
N3 Zn1 N5 94.74(17)
N4 Zn1 N5 90.82(17)
N2 Zn1 N5 109.05(17)
N1 Zn1 N5 102.02(17)
N2A Zn1A N4A 163.82(18)
N2A Zn1A N3A 87.03(17)
N4A Zn1A N3A 89.03(17)
N2A Zn1A N1A 91.14(17)
N4A Zn1A N1A 87.32(17)
N3A Zn1A N1A 160.38(18)
N2A Zn1A N5A 95.49(18)
N4A Zn1A N5A 100.66(17)
N3A Zn1A N5A 107.48(17)
N1A Zn1A N5A 92.14(18)
C38 O1 C38A 121.0(4)
C1 N1 C4 107.8(4)
C1 N1 Zn1 127.5(3)
C4 N1 Zn1 123.2(3)
C1A N1A C4A 107.7(5)
C1A N1A Zn1A 128.6(4)
C4A N1A Zn1A 123.7(4)
C9 N2 C6 106.2(4)
C9 N2 Zn1 127.6(3)
C6 N2 Zn1 125.7(3)
C9A N2A C6A 107.5(5)
C9A N2A Zn1A 127.4(4)
C6A N2A Zn1A 123.2(4)
C14A N3A C11A 105.4(4)
C14A N3A Zn1A 127.0(4)
C11A N3A Zn1A 127.0(4)
C14 N3 C11 105.6(4)
C14 N3 Zn1 125.8(3)
C11 N3 Zn1 126.4(3)
C19 N4 C16 107.2(4)
C19 N4 Zn1 128.7(3)
C16 N4 Zn1 124.0(3)
C16A N4A C19A 106.5(4)
C16A N4A Zn1A 124.8(3)
C19A N4A Zn1A 127.9(4)
C39 N5 Zn1 123.4(3)
C44 N5A Zn1A 123.8(3)
N1 C1 C20 123.5(5)
N1 C1 C2 109.5(4)
C20 C1 C2 126.8(4)
N1A C1A C20A 124.7(5)
N1A C1A C2A 109.7(5)
C20A C1A C2A 125.6(5)
C3 C2 C1 106.3(4)
C3 C2 C21 122.1(5)
C1 C2 C21 131.5(5)
C3A C2A C1A 105.1(5)
C3A C2A C21A 124.7(6)
C1A C2A C21A 130.2(6)
C2A C3A C4A 107.8(5)
C2A C3A C22A 126.8(6)
C4A C3A C22A 125.4(6)
C2 C3 C4 107.3(4)
C2 C3 C22 128.3(5)
C4 C3 C22 124.3(5)
N1 C4 C5 125.6(5)
N1 C4 C3 109.0(4)
C5 C4 C3 125.4(5)
N1A C4A C5A 124.9(5)
N1A C4A C3A 109.7(5)
C5A C4A C3A 125.4(5)
C4 C5 C6 129.3(5)
C6A C5A C4A 129.1(5)
N2 C6 C5 123.1(5)
N2 C6 C7 110.1(4)
C5 C6 C7 126.8(5)
N2A C6A C5A 124.7(5)
N2A C6A C7A 109.5(5)
C5A C6A C7A 125.7(5)
C8 C7 C6 107.2(5)
C8 C7 C24 128.3(5)
C6 C7 C24 124.4(5)
C8A C7A C6A 106.4(5)
C8A C7A C24A 127.2(6)
C6A C7A C24A 126.2(6)
C7 C8 C9 106.2(4)
C7 C8 C26 130.2(5)
C9 C8 C26 123.7(5)
C7A C8A C9A 105.8(5)
C7A C8A C26A 127.7(5)
C9A C8A C26A 126.5(5)
N2 C9 C10 124.8(5)
N2 C9 C8 110.3(4)
C10 C9 C8 124.9(5)
N2A C9A C10A 125.3(5)
N2A C9A C8A 110.7(5)
C10A C9A C8A 123.9(5)
C9 C10 C11 126.1(5)
C11A C10A C9A 126.3(5)
C10A C11A N3A 124.4(5)
C10A C11A C12A 125.7(5)
N3A C11A C12A 109.9(5)
N3 C11 C10 125.4(5)
N3 C11 C12 110.1(4)
C10 C11 C12 124.5(5)
C13A C12A C11A 106.5(5)
C13A C12A C27A 128.0(5)
C11A C12A C27A 125.4(5)
C13 C12 C11 106.2(5)
C13 C12 C27 129.4(5)
C11 C12 C27 124.4(5)
C12A C13A C14A 107.3(5)
C12A C13A C28A 127.8(5)
C14A C13A C28A 124.6(6)
C12 C13 C14 106.9(5)
C12 C13 C28 127.5(5)
C14 C13 C28 125.2(5)
N3 C14 C15 121.7(5)
N3 C14 C13 111.1(5)
C15 C14 C13 127.0(5)
C15A C14A N3A 122.3(5)
C15A C14A C13A 126.7(5)
N3A C14A C13A 110.9(5)
C16 C15 C14 129.2(5)
C14A C15A C16A 129.7(5)
N4 C16 C15 125.1(5)
N4 C16 C17 110.0(5)
C15 C16 C17 124.9(5)
N4A C16A C15A 124.7(5)
N4A C16A C17A 109.9(5)
C15A C16A C17A 125.4(5)
C18 C17 C16 106.8(5)
C18 C17 C30 127.8(5)
C16 C17 C30 125.3(5)
C18A C17A C16A 108.2(5)
C18A C17A C30A 128.0(6)
C16A C17A C30A 123.7(5)
C17 C18 C19 107.0(4)
C17 C18 C32 124.3(5)
C19 C18 C32 128.7(5)
C17A C18A C19A 106.0(5)
C17A C18A C32A 124.0(5)
C19A C18A C32A 129.6(6)
N4 C19 C20 124.0(5)
N4 C19 C18 109.0(4)
C20 C19 C18 126.9(5)
N4A C19A C20A 123.8(5)
N4A C19A C18A 109.2(5)
C20A C19A C18A 126.9(5)
C19 C20 C1 126.0(5)
C19 C20 C33 120.3(5)
C1 C20 C33 113.3(4)
C1A C20A C19A 125.7(5)
C1A C20A C33A 119.0(5)
C19A C20A C33A 115.0(5)
C3 C22 C23 111.8(5)
C23A C22A C3A 112.9(6)
C7 C24 C25 111.4(5)
C7A C24A C25A 111.6(6)
C13A C28A C29A 110.8(5)
C13 C28 C29 111.1(5)
C17 C30 C31 113.6(5)
C31A C30A C17A 108.5(6)
C34A C33A C38A 118.0(5)
C34A C33A C20A 119.1(5)
C38A C33A C20A 122.7(5)
C34 C33 C38 119.0(5)
C34 C33 C20 117.7(5)
C38 C33 C20 123.1(5)
C33 C34 C35 121.2(6)
C33A C34A C35A 120.4(6)
C36A C35A C34A 120.4(6)
C36 C35 C34 118.4(6)
C35A C36A C37A 120.9(6)
C37 C36 C35 120.4(6)
C38A C37A C36A 117.5(6)
C36 C37 C38 120.3(6)
O1 C38 C37 124.1(5)
O1 C38 C33 115.2(5)
C37 C38 C33 120.4(5)
C33A C38A C37A 122.8(5)
C33A C38A O1 114.6(5)
C37A C38A O1 122.4(5)
N5 C39 C40 110.9(4)
N5 C39 C44 108.2(4)
C40 C39 C44 110.8(4)
C41 C40 C39 112.2(5)
C42 C41 C40 109.4(5)
C41 C42 C43 111.7(5)
C44 C43 C42 110.9(5)
N5A C44 C43 109.6(4)
N5A C44 C39 109.0(4)
C43 C44 C39 112.8(5)
N3B Zn1B N4B 90.59(17)
N3B Zn1B N1B 164.87(17)
N4B Zn1B N1B 86.95(17)
N3B Zn1B N2B 87.36(17)
N4B Zn1B N2B 160.49(17)
N1B Zn1B N2B 89.98(16)
N3B Zn1B N5B 95.13(17)
N4B Zn1B N5B 91.89(18)
N1B Zn1B N5B 99.87(17)
N2B Zn1B N5B 107.61(17)
N4C Zn1C N3C 89.16(16)
N4C Zn1C N1C 87.62(16)
N3C Zn1C N1C 160.44(17)
N4C Zn1C N2C 162.88(18)
N3C Zn1C N2C 87.09(16)
N1C Zn1C N2C 90.35(16)
N4C Zn1C N5C 102.18(17)
N3C Zn1C N5C 107.98(17)
N1C Zn1C N5C 91.56(17)
N2C Zn1C N5C 94.87(17)
C38C O2 C38B 122.6(4)
C4B N1B C1B 108.1(4)
C4B N1B Zn1B 123.4(3)
C1B N1B Zn1B 127.9(3)
C4C N1C C1C 106.3(4)
C4C N1C Zn1C 124.2(3)
C1C N1C Zn1C 129.5(3)
C9C N2C C6C 108.4(4)
C9C N2C Zn1C 127.0(3)
C6C N2C Zn1C 123.5(3)
C6B N2B C9B 104.9(4)
C6B N2B Zn1B 125.7(4)
C9B N2B Zn1B 129.1(3)
C11B N3B C14B 105.4(4)
C11B N3B Zn1B 127.5(3)
C14B N3B Zn1B 124.8(4)
C11C N3C C14C 106.2(4)
C11C N3C Zn1C 127.9(3)
C14C N3C Zn1C 125.7(3)
C16C N4C C19C 106.8(4)
C16C N4C Zn1C 124.7(3)
C19C N4C Zn1C 126.9(4)
C19B N4B C16B 106.2(4)
C19B N4B Zn1B 130.2(4)
C16B N4B Zn1B 123.6(4)
C45 N5B Zn1B 124.1(3)
C50 N5C Zn1C 123.5(3)
N1B C1B C20B 124.9(5)
N1B C1B C2B 108.1(4)
C20B C1B C2B 126.7(5)
N1C C1C C20C 122.7(5)
N1C C1C C2C 110.5(4)
C20C C1C C2C 126.9(5)
C3C C2C C1C 106.8(5)
C3C C2C C21C 122.6(5)
C1C C2C C21C 130.6(5)
C3B C2B C1B 106.9(5)
C3B C2B C21B 123.7(5)
C1B C2B C21B 129.4(5)
C2B C3B C4B 108.3(5)
C2B C3B C22B 128.3(5)
C4B C3B C22B 123.4(5)
C2C C3C C4C 106.5(5)
C2C C3C C22C 128.6(5)
C4C C3C C22C 124.9(5)
N1C C4C C5C 125.1(5)
N1C C4C C3C 109.9(5)
C5C C4C C3C 125.0(5)
C5B C4B N1B 125.5(5)
C5B C4B C3B 125.9(5)
N1B C4B C3B 108.5(4)
C6C C5C C4C 129.1(5)
C4B C5B C6B 129.4(5)
N2B C6B C5B 122.8(5)
N2B C6B C7B 110.2(5)
C5B C6B C7B 126.9(5)
C5C C6C N2C 124.4(5)
C5C C6C C7C 127.1(5)
N2C C6C C7C 108.4(4)
C8B C7B C6B 107.3(4)
C8B C7B C24B 126.7(5)
C6B C7B C24B 125.9(5)
C8C C7C C6C 107.2(4)
C8C C7C C24C 127.2(5)
C6C C7C C24C 125.6(5)
C7B C8B C9B 107.2(4)
C7B C8B C26B 126.7(5)
C9B C8B C26B 126.0(5)
C7C C8C C9C 106.5(5)
C7C C8C C26C 128.2(5)
C9C C8C C26C 125.3(5)
N2C C9C C10C 125.2(5)
N2C C9C C8C 109.6(4)
C10C C9C C8C 125.2(5)
N2B C9B C10B 122.6(5)
N2B C9B C8B 110.4(4)
C10B C9B C8B 126.8(5)
C9C C10C C11C 126.7(5)
C11B C10B C9B 126.1(5)
N3B C11B C10B 125.5(5)
N3B C11B C12B 111.3(5)
C10B C11B C12B 123.1(5)
N3C C11C C10C 124.5(5)
N3C C11C C12C 111.4(4)
C10C C11C C12C 124.1(5)
C13C C12C C11C 105.9(4)
C13C C12C C27C 127.6(5)
C11C C12C C27C 126.5(5)
C13B C12B C11B 104.8(5)
C13B C12B C27B 129.7(5)
C11B C12B C27B 125.4(5)
C12B C13B C14B 108.1(5)
C12B C13B C28B 125.5(5)
C14B C13B C28B 126.1(5)
C12C C13C C14C 106.5(4)
C12C C13C C28C 127.0(5)
C14C C13C C28C 126.4(5)
C15C C14C N3C 125.1(5)
C15C C14C C13C 125.0(5)
N3C C14C C13C 109.9(4)
N3B C14B C15B 121.8(5)
N3B C14B C13B 110.2(5)
C15B C14B C13B 127.8(5)
C14C C15C C16C 127.3(5)
C16B C15B C14B 129.6(5)
N4C C16C C15C 124.5(5)
N4C C16C C17C 110.4(4)
C15C C16C C17C 125.1(5)
C15B C16B N4B 124.5(5)
C15B C16B C17B 126.4(5)
N4B C16B C17B 109.1(5)
C18C C17C C16C 107.1(5)
C18C C17C C30C 127.3(5)
C16C C17C C30C 125.5(5)
C18B C17B C16B 109.0(5)
C18B C17B C30B 126.9(5)
C16B C17B C30B 124.1(5)
C17C C18C C19C 107.2(4)
C17C C18C C32C 123.4(5)
C19C C18C C32C 129.1(5)
C17B C18B C19B 105.8(5)
C17B C18B C32B 125.7(5)
C19B C18B C32B 128.4(5)
N4C C19C C20C 124.2(5)
N4C C19C C18C 108.4(5)
C20C C19C C18C 127.3(5)
N4B C19B C20B 123.4(5)
N4B C19B C18B 109.8(4)
C20B C19B C18B 126.7(5)
C19C C20C C1C 126.4(5)
C19C C20C C33C 114.3(5)
C1C C20C C33C 119.0(5)
C1B C20B C19B 125.1(5)
C1B C20B C33B 116.3(5)
C19B C20B C33B 118.5(5)
C3C C22C C23C 113.6(5)
C23B C22B C3B 108.7(10)
C23B C22B C23D 141.7(11)
C3B C22B C23D 109.6(6)
C7B C24B C25B 112.5(4)
C25C C24C C7C 111.8(5)
C29B C28B C13B 111.0(5)
C13C C28C C29C 111.3(5)
C17C C30C C31C 110.2(5)
C31B C30B C17B 112.4(5)
C38B C33B C34B 118.4(5)
C38B C33B C20B 123.2(5)
C34B C33B C20B 118.1(5)
C34C C33C C38C 118.8(5)
C34C C33C C20C 118.6(5)
C38C C33C C20C 122.3(5)
C33B C34B C35B 121.7(6)
C33C C34C C35C 121.4(5)
C36B C35B C34B 118.1(5)
C36C C35C C34C 118.9(6)
C37B C36B C35B 121.5(5)
C35C C36C C37C 121.5(5)
C36C C37C C38C 120.0(5)
C36B C37B C38B 118.9(5)
C33B C38B O2 115.5(5)
C33B C38B C37B 121.2(5)
O2 C38B C37B 123.1(5)
O2 C38C C37C 124.7(5)
O2 C38C C33C 116.0(5)
C37C C38C C33C 119.2(5)
N5B C45 C46 109.5(4)
N5B C45 C50 107.6(4)
C46 C45 C50 110.7(5)
C45 C46 C47 111.4(5)
C46 C47 C48 109.7(5)
C49 C48 C47 109.5(5)
C48 C49 C50 111.7(5)
N5C C50 C49 109.7(5)
N5C C50 C45 109.7(4)
C49 C50 C45 111.6(5)

loop_
_geom_bond_atom_site_label_1
_geom_bond_atom_site_label_2
_geom_bond_distance
Zn1 N3 2.062(4)
Zn1 N4 2.074(4)
Zn1 N2 2.077(4)
Zn1 N1 2.078(4)
Zn1 N5 2.197(5)
Zn1A N2A 2.057(5)
Zn1A N4A 2.059(4)
Zn1A N3A 2.076(4)
Zn1A N1A 2.085(4)
Zn1A N5A 2.213(5)
O1 C38 1.380(7)
O1 C38A 1.399(6)
N1 C1 1.357(6)
N1 C4 1.368(7)
N1A C1A 1.352(7)
N1A C4A 1.362(7)
N2 C9 1.362(6)
N2 C6 1.378(6)
N2A C9A 1.347(7)
N2A C6A 1.375(7)
N3A C14A 1.374(7)
N3A C11A 1.401(7)
N3 C14 1.369(7)
N3 C11 1.370(6)
N4 C19 1.371(6)
N4 C16 1.381(7)
N4A C16A 1.371(7)
N4A C19A 1.379(7)
N5 C39 1.469(7)
N5A C44 1.492(6)
C1 C20 1.429(7)
C1 C2 1.458(7)
C1A C20A 1.408(8)
C1A C2A 1.486(7)
C2 C3 1.362(7)
C2 C21 1.517(7)
C2A C3A 1.363(8)
C2A C21A 1.492(8)
C3A C4A 1.446(8)
C3A C22A 1.505(8)
C3 C4 1.449(7)
C3 C22 1.497(7)
C4 C5 1.371(7)
C4A C5A 1.395(8)
C5 C6 1.387(7)
C5A C6A 1.377(8)
C6 C7 1.448(7)
C6A C7A 1.473(8)
C7 C8 1.352(7)
C7 C24 1.503(7)
C7A C8A 1.376(8)
C7A C24A 1.474(8)
C8 C9 1.469(7)
C8 C26 1.491(7)
C8A C9A 1.474(8)
C8A C26A 1.481(8)
C9 C10 1.384(7)
C9A C10A 1.398(7)
C10 C11 1.390(7)
C10A C11A 1.361(8)
C11A C12A 1.446(8)
C11 C12 1.466(7)
C12A C13A 1.369(8)
C12A C27A 1.489(7)
C12 C13 1.354(7)
C12 C27 1.485(7)
C13A C14A 1.432(8)
C13A C28A 1.505(8)
C13 C14 1.438(7)
C13 C28 1.499(8)
C14 C15 1.401(7)
C14A C15A 1.369(8)
C15 C16 1.383(7)
C15A C16A 1.389(8)
C16 C17 1.454(7)
C16A C17A 1.437(8)
C17 C18 1.362(8)
C17 C30 1.495(7)
C17A C18A 1.348(8)
C17A C30A 1.519(8)
C18 C19 1.477(7)
C18 C32 1.508(7)
C18A C19A 1.471(8)
C18A C32A 1.482(8)
C19 C20 1.399(7)
C19A C20A 1.414(8)
C20 C33 1.502(7)
C20A C33A 1.512(8)
C22 C23 1.529(9)
C22A C23A 1.472(9)
C24 C25 1.532(8)
C24A C25A 1.504(10)
C28A C29A 1.540(9)
C28 C29 1.510(10)
C30 C31 1.515(8)
C30A C31A 1.511(11)
C33A C34A 1.383(8)
C33A C38A 1.383(8)
C33 C34 1.365(8)
C33 C38 1.399(7)
C34 C35 1.410(8)
C34A C35A 1.392(8)
C35A C36A 1.363(9)
C35 C36 1.396(9)
C36A C37A 1.397(8)
C36 C37 1.367(9)
C37A C38A 1.386(7)
C37 C38 1.383(7)
C39 C40 1.524(7)
C39 C44 1.557(7)
C40 C41 1.523(8)
C41 C42 1.511(9)
C42 C43 1.528(8)
C43 C44 1.511(7)
Zn1B N3B 2.054(4)
Zn1B N4B 2.054(4)
Zn1B N1B 2.055(4)
Zn1B N2B 2.065(4)
Zn1B N5B 2.214(5)
Zn1C N4C 2.064(4)
Zn1C N3C 2.075(4)
Zn1C N1C 2.079(4)
Zn1C N2C 2.090(4)
Zn1C N5C 2.178(4)
O2 C38C 1.374(7)
O2 C38B 1.380(6)
N1B C4B 1.380(6)
N1B C1B 1.386(6)
N1C C4C 1.374(7)
N1C C1C 1.376(6)
N2C C9C 1.355(6)
N2C C6C 1.383(6)
N2B C6B 1.379(6)
N2B C9B 1.389(6)
N3B C11B 1.357(7)
N3B C14B 1.386(7)
N3C C11C 1.358(6)
N3C C14C 1.380(7)
N4C C16C 1.374(7)
N4C C19C 1.387(6)
N4B C19B 1.375(6)
N4B C16B 1.403(7)
N5B C45 1.505(6)
N5C C50 1.507(7)
C1B C20B 1.392(7)
C1B C2B 1.472(7)
C1C C20C 1.424(7)
C1C C2C 1.445(7)
C2C C3C 1.366(8)
C2C C21C 1.490(7)
C2B C3B 1.356(7)
C2B C21B 1.507(8)
C3B C4B 1.451(7)
C3B C22B 1.507(8)
C3C C4C 1.463(7)
C3C C22C 1.520(7)
C4C C5C 1.392(7)
C4B C5B 1.359(7)
C5C C6C 1.378(7)
C5B C6B 1.381(7)
C6B C7B 1.441(7)
C6C C7C 1.464(7)
C7B C8B 1.343(7)
C7B C24B 1.519(7)
C7C C8C 1.373(7)
C7C C24C 1.500(7)
C8B C9B 1.431(7)
C8B C26B 1.495(7)
C8C C9C 1.464(7)
C8C C26C 1.484(7)
C9C C10C 1.370(7)
C9B C10B 1.404(7)
C10C C11C 1.403(7)
C10B C11B 1.401(7)
C11B C12B 1.463(7)
C11C C12C 1.443(7)
C12C C13C 1.380(7)
C12C C27C 1.492(7)
C12B C13B 1.363(7)
C12B C27B 1.487(7)
C13B C14B 1.424(7)
C13B C28B 1.513(7)
C13C C14C 1.451(7)
C13C C28C 1.497(7)
C14C C15C 1.366(7)
C14B C15B 1.390(8)
C15C C16C 1.414(7)
C15B C16B 1.390(8)
C16C C17C 1.442(7)
C16B C17B 1.448(8)
C17C C18C 1.357(7)
C17C C30C 1.518(7)
C17B C18B 1.344(8)
C17B C30B 1.519(8)
C18C C19C 1.472(7)
C18C C32C 1.514(7)
C18B C19B 1.490(7)
C18B C32B 1.493(7)
C19C C20C 1.404(7)
C19B C20B 1.412(7)
C20C C33C 1.502(7)
C20B C33B 1.500(7)
C22C C23C 1.520(8)
C22B C23B 1.45(2)
C22B C23D 1.528(12)
C24B C25B 1.522(7)
C24C C25C 1.487(9)
C28B C29B 1.496(8)
C28C C29C 1.515(8)
C30C C31C 1.520(9)
C30B C31B 1.490(9)
C33B C38B 1.375(8)
C33B C34B 1.393(7)
C33C C34C 1.382(8)
C33C C38C 1.403(7)
C34B C35B 1.394(7)
C34C C35C 1.391(8)
C35B C36B 1.386(8)
C35C C36C 1.357(8)
C36B C37B 1.379(7)
C36C C37C 1.374(8)
C37C C38C 1.395(7)
C37B C38B 1.398(7)
C45 C46 1.511(8)
C45 C50 1.531(7)
C46 C47 1.522(8)
C47 C48 1.547(10)
C48 C49 1.498(9)
C49 C50 1.525(7)
